data_1548980
loop_
_publ_author_name
'Lu, Zhenzhong'
'Godfrey, Harry G. W.'
'da Silva, Ivan'
'Cheng, Yongqiang'
'Savage, Mathew'
'Manuel, Pascal'
'Rudi\'c, Svemir'
'Ramirez-Cuesta, Anibal J'
'Yang, Sihai'
'Schr\"oder, Martin'

_publ_section_title
;
 Direct observation of supramolecular binding of light hydrocarbons in
 vanadium(iii) and (iv) metal-organic framework materials.
;
_journal_issue 13
_journal_name_full 'Chemical science'
_journal_page_first 3401
_journal_page_last 3408
_journal_paper_doi 10.1039/c8sc00330k
_journal_volume 9
_journal_year 2018
_chemical_formula_moiety 'C8 H4 O5 V, 0.502(C4 D4)'
_chemical_formula_sum 'C10 H4 D2 O5 V'
_chemical_formula_weight 259.20
_chemical_name_common MFM-300(V3)-1.0C2D2
_space_group_IT_number 98
_space_group_name_Hall 'I 4bw 2bw'
_space_group_name_H-M_alt 'I 41 2 2'
_symmetry_cell_setting tetragonal
_symmetry_Int_Tables_number 98
_symmetry_space_group_name_Hall 'I 4bw 2bw'
_symmetry_space_group_name_H-M 'I 41 2 2'
_cell_angle_alpha 90
_cell_angle_beta 90
_cell_angle_gamma 90
_cell_formula_units_Z 8
_cell_length_a 15.1613(3)
_cell_length_b 15.1613(3)
_cell_length_c 12.0687(3)
_cell_measurement_temperature 7
_cell_volume 2774.17(10)
_computing_cell_refinement 'Bruker Topas 4.2'
_computing_data_reduction 'Bruker Topas 4.2'
_computing_molecular_graphics 'CrystalImpact Diamond 3.2'
_computing_structure_refinement 'Bruker Topas 4.2'
_computing_structure_solution 'Bruker Topas 4.2'
_diffrn_ambient_temperature 7
_diffrn_detector '1520 pixellated 3He tubes'
_diffrn_measurement_device_type 'ISIS WISH diffractometer'
_diffrn_radiation_probe neutron
_diffrn_radiation_type neutron
_diffrn_source 'ISIS TS2'
_diffrn_source_type 'ISIS WISH diffractometer'
_pd_char_colour 'Green powder'
_pd_instr_dist_spec/detc 2200
_pd_instr_dist_src/spec 40000
_pd_instr_location
; 
WISH is situated on E8 of the second target station of the ISIS neutron source,
located at the Rutherford Appleton Laboratory, Didcot, UK.
;
_pd_meas_2theta_fixed 10-70
_pd_meas_scan_method tof
_pd_proc_ls_prof_R_factor 1.92
_pd_proc_ls_prof_wR_expected 1.32
_pd_proc_ls_prof_wR_factor 1.98
_pd_spec_mounting
;                                       
ISIS vanadium sample can equipped with gas handling equipment 
and cartridge heaters, sealed with compressed indium wire.
;
_pd_spec_mount_mode transmission
_pd_spec_shape cylinder
_pd_spec_size_axial '65 mm'
_pd_spec_size_thick '8 mm'
_refine_ls_goodness_of_fit_all 1.49
_cod_data_source_file c8sc00330k1.cif
_cod_data_source_block MFM-300(V3)-1.0C2D2
_cod_depositor_comments 'Adding full bibliography for 1548977--1548983.cif.'
_cod_original_cell_volume 2774.16(13)
_cod_database_code 1548980

loop_
_space_group_symop_id
_space_group_symop_operation_xyz
1 x,y,z
2 -y,1/2+x,1/4+z
3 1/2-x,1/2-y,1/2+z
4 1/2+y,-x,3/4+z
5 x,1/2-y,1/4-z
6 1/2+y,1/2+x,1/2-z
7 1/2-x,y,3/4-z
8 -y,-x,-z
9 1/2+x,1/2+y,1/2+z
10 1/2-y,x,3/4+z
11 -x,-y,z
12 y,1/2-x,1/4+z
13 1/2+x,-y,3/4-z
14 y,x,-z
15 -x,1/2+y,1/4-z
16 1/2-y,1/2-x,1/2-z

loop_
_atom_site_label
_atom_site_type_symbol
_atom_site_thermal_displace_type
_atom_site_fract_x
_atom_site_fract_y
_atom_site_fract_z
_atom_site_occupancy
_atom_site_U_iso_or_equiv
V V Uiso 0.68902 0.31098 0.50000 1.000 0.0063(8)
O1 O Uiso 0.7499(4) 0.25000 0.62500 1.000 0.0251(13)
O2 O Uiso 0.6194(6) 0.3787(6) 0.6098(5) 1.000 0.0251(13)
O3 O Uiso 0.5982(6) 0.2893(4) 0.7416(6) 1.000 0.0251(13)
C1 C Uiso 0.5884(4) 0.3624(3) 0.7009(4) 1.000 0.0063(8)
C2 C Uiso 0.54009(16) 0.42974(13) 0.7607(3) 1.000 0.0063(8)
C3 C Uiso 0.50000 0.50000 0.7020(4) 1.000 0.0063(8)
C4 C Uiso 0.54009(16) 0.42974(13) 0.8780(2) 1.000 0.0063(8)
C5 C Uiso 0.50000 0.50000 0.9367(2) 1.000 0.0063(8)
C1_1 C Uiso 0.7380(7) 0.0076(7) 0.3515(12) 0.276(3) 0.143(10)
C2_1 C Uiso 0.7303(7) -0.0454(7) 0.4372(12) 0.276(3) 0.143(10)
C1_2 C Uiso 0.6049(15) 0.6475(7) 0.4859(15) 0.226(3) 0.191(10)
C2_2 C Uiso 0.6908(15) 0.6514(7) 0.4994(15) 0.226(3) 0.191(10)
H1 H Uiso 0.8212(9) 0.25000 0.62500 1.000 0.0251(13)
H3 H Uiso 0.50000 0.50000 0.6258(7) 1.000 0.0063(8)
H4 H Uiso 0.5661(3) 0.3841(4) 0.9161(3) 1.000 0.0063(8)
D1_1 D Uiso 0.7443(12) 0.0507(9) 0.2817(13) 0.276(3) 0.143(10)
D2_1 D Uiso 0.7240(12) -0.0885(9) 0.5070(13) 0.276(3) 0.143(10)
D1_2 D Uiso 0.5349(16) 0.6444(11) 0.475(2) 0.226(3) 0.191(10)
D2_2 D Uiso 0.7608(16) 0.6546(11) 0.510(2) 0.226(3) 0.191(10)

loop_
_geom_angle_atom_site_label_1
_geom_angle_atom_site_label_2
_geom_angle_atom_site_label_3
_geom_angle
_geom_angle_site_symmetry_1
_geom_angle_site_symmetry_3
_geom_angle_publ_flag
O1 V O2 88.9(2) . . yes
O1 V O1 98.22(13) . 4_564 yes
O1 V O3 90.3(2) . 4_564 yes
O1 V O3 86.0(2) . 5_556 yes
O1 V O2 172.9(2) . 8_666 yes
O1 V O2 172.9(2) 4_564 . yes
O2 V O3 94.6(3) . 4_564 yes
O2 V O3 89.6(3) . 5_556 yes
O2 V O2 84.0(3) . 8_666 yes
O1 V O3 86.0(2) 4_564 4_564 yes
O1 V O3 90.3(2) 4_564 5_556 yes
O1 V O2 88.9(2) 4_564 8_666 yes
O3 V O3 174.3(3) 4_564 5_556 yes
O2 V O3 89.6(3) 8_666 4_564 yes
O2 V O3 94.6(3) 8_666 5_556 yes
V O1 V 124.9(3) . 2_645 yes
V O2 C1 134.6(7) . . yes
V O3 C1 140.6(7) 2_645 . yes
V O1 H1 117.55(15) . . no
V O1 H1 117.55(15) 2_645 . no
O2 C1 O3 119.9(7) . . yes
O2 C1 C2 120.0(6) . . yes
O3 C1 C2 120.0(5) . . yes
C1 C2 C3 119.9(4) . . no
C3 C2 C4 120.0(3) . . no
C1 C2 C4 119.9(3) . . no
C2 C3 C2 120.0(4) . 11_665 no
C2 C4 C5 120.01(19) . . no
C4 C5 C5 120.01(13) 11_665 8_667 no
C4 C5 C5 120.01(13) . 8_667 no
C4 C5 C4 120.0(2) . 11_665 no
C2 C3 H3 120.0(2) . . no
C2 C3 H3 120.0(2) 11_665 . no
C2 C4 H4 120.0(3) . . no
C5 C4 H4 120.0(4) . . no
C1_1 C1_1 C2_1 52.1(14) 7_655 . no
C2_1 C1_1 C2_1 85.6(12) . 7_655 no
C1_1 C1_1 C2_1 97.3(16) 7_655 7_655 no
C1_1 C2_1 C1_1 30.6(10) . 7_655 no
C1_1 C2_1 C2_1 40.2(7) . 7_655 no
C1_1 C2_1 C2_1 54.2(10) 7_655 7_655 no
C2_1 C1_1 D1_1 180(2) . . yes
C1_1 C1_1 D1_1 127.9(19) 7_655 . yes
C2_1 C1_1 D1_1 94.4(16) 7_655 . yes
C1_1 C2_1 D2_1 180(2) . . yes
C1_1 C2_1 D2_1 149.4(17) 7_655 . yes
C2_1 C2_1 D2_1 139.8(13) 7_655 . yes
C1_2 C1_2 C2_2 47.9(15) 14_556 . no
C2_2 C1_2 C2_2 40.0(14) . 14_556 no
C1_2 C1_2 C2_2 85(2) 14_556 14_556 no
C1_2 C2_2 C1_2 47.6(15) . 14_556 no
C1_2 C2_2 C2_2 48.2(17) . 14_556 no
C1_2 C2_2 C2_2 92(3) 14_556 14_556 no
C2_2 C1_2 D1_2 180(3) . . yes
C1_2 C1_2 D1_2 132(2) 14_556 . yes
C2_2 C1_2 D1_2 140(2) 14_556 . yes
C1_2 C2_2 D2_2 180(3) . . yes
C1_2 C2_2 D2_2 133(2) 14_556 . yes
C2_2 C2_2 D2_2 132(2) 14_556 . yes

loop_
_geom_bond_atom_site_label_1
_geom_bond_atom_site_label_2
_geom_bond_distance
_geom_bond_site_symmetry_2
_geom_bond_publ_flag
V O1 1.996(3) . yes
V O2 1.981(8) . yes
V O1 1.996(3) 4_564 yes
V O3 2.054(8) 4_564 yes
V O3 2.054(8) 5_556 yes
V O2 1.981(8) 8_666 yes
O2 C1 1.221(8) . yes
O3 C1 1.221(8) . yes
O1 H1 1.081(15) . no
C1 C2 1.449(6) . no
C2 C3 1.416(4) . no
C2 C4 1.416(4) . no
C4 C5 1.416(2) . no
C5 C5 1.528(3) 8_667 no
C3 H3 0.920(10) . no
C4 H4 0.920(6) . no
C1_1 C2_1 1.315(19) . no
C1_1 C1_1 0.674(19) 7_655 no
C1_1 C2_1 1.046(16) 7_655 no
C2_1 C2_1 1.62(2) 7_655 no
C1_1 D1_1 1.07(2) . yes
C2_1 D2_1 1.07(2) . yes
C1_2 C2_2 1.31(3) . no
C1_2 C1_2 0.98(2) 14_556 no
C1_2 C2_2 0.98(3) 14_556 no
C2_2 C2_2 0.85(3) 14_556 no
C1_2 D1_2 1.07(3) . yes
C2_2 D2_2 1.07(3) . yes

loop_
_geom_torsion_atom_site_label_1
_geom_torsion_atom_site_label_2
_geom_torsion_atom_site_label_3
_geom_torsion_atom_site_label_4
_geom_torsion
_geom_torsion_site_symmetry_1
_geom_torsion_site_symmetry_4
_geom_torsion_publ_flag
O1 V O2 C1 -35.0(9) . . no
O3 V O2 C1 -125.2(9) 4_564 . no
O3 V O2 C1 51.0(9) 5_556 . no
O2 V O2 C1 145.7(10) 8_666 . no
V O2 C1 O3 -0.5(13) . . no
V O2 C1 C2 179.5(6) . . no
V O3 C1 O2 35.1(13) 2_645 . no
V O3 C1 C2 -144.9(6) 2_645 . no
O2 C1 C2 C3 23.9(8) . . no
O2 C1 C2 C4 -150.2(6) . . no
O3 C1 C2 C3 -156.2(6) . . no
O3 C1 C2 C4 29.8(8) . . no
C1 C2 C3 C2 -174.1(3) . 11_665 no
C4 C2 C3 C2 0.0(3) . 11_665 no
C1 C2 C4 C5 174.1(3) . . no
C3 C2 C4 C5 0.0(3) . . no
C2 C4 C5 C5 180.00(15) . 8_667 no
C2 C4 C5 C4 0.0(3) . 11_665 no
